data_4072481
loop_
_publ_author_name
'Sterenberg, Brian T.'
'Senturk, Ozan Sanli'
'Udachin, Konstantin A.'
'Carty, Arthur J.'

_publ_section_title
;
 Reactivity of Terminal, Electrophilic Phosphinidene Complexes of
 Molybdenum and Tungsten. Nucleophilic Addition at Phosphorus and
 P&#x2212;P Bond Forming Reactions with Phosphines and Diphosphines
;
_journal_issue 4
_journal_name_full Organometallics
_journal_page_first 925
_journal_paper_doi 10.1021/om060685x
_journal_volume 26
_journal_year 2007
_chemical_formula_sum 'C24 H44 Al Cl4 N O2 P2 W'
_chemical_formula_weight 793.17
_chemical_name_systematic
;
 ?
;
_space_group_IT_number 14
_symmetry_cell_setting monoclinic
_symmetry_space_group_name_Hall '-P 2ybc'
_symmetry_space_group_name_H-M 'P 1 21/c 1'
_atom_sites_solution_hydrogens geom
_atom_sites_solution_primary direct
_atom_sites_solution_secondary difmap
_audit_creation_method SHELXL-97
_cell_angle_alpha 90.00
_cell_angle_beta 94.2520(10)
_cell_angle_gamma 90.00
_cell_formula_units_Z 4
_cell_length_a 10.1589(5)
_cell_length_b 26.0275(14)
_cell_length_c 12.6512(7)
_cell_measurement_temperature 173(2)
_cell_volume 3335.9(3)
_computing_structure_refinement 'SHELXL-97 (Sheldrick, 1997)'
_diffrn_ambient_temperature 173(2)
_diffrn_measured_fraction_theta_full 0.997
_diffrn_measured_fraction_theta_max 0.997
_diffrn_radiation_monochromator graphite
_diffrn_radiation_source 'fine-focus sealed tube'
_diffrn_radiation_type MoK\a
_diffrn_radiation_wavelength 0.71073
_diffrn_reflns_av_R_equivalents 0.0338
_diffrn_reflns_av_sigmaI/netI 0.0208
_diffrn_reflns_limit_h_max 13
_diffrn_reflns_limit_h_min -13
_diffrn_reflns_limit_k_max 35
_diffrn_reflns_limit_k_min -35
_diffrn_reflns_limit_l_max 17
_diffrn_reflns_limit_l_min -17
_diffrn_reflns_number 39320
_diffrn_reflns_theta_full 28.73
_diffrn_reflns_theta_max 28.73
_diffrn_reflns_theta_min 1.56
_exptl_absorpt_coefficient_mu 3.927
_exptl_absorpt_correction_type multi-scan
_exptl_absorpt_process_details sadabs
_exptl_crystal_density_diffrn 1.579
_exptl_crystal_density_method 'not measured'
_exptl_crystal_F_000 1584
_refine_diff_density_max 0.772
_refine_diff_density_min -0.790
_refine_diff_density_rms 0.099
_refine_ls_extinction_method none
_refine_ls_goodness_of_fit_ref 1.086
_refine_ls_hydrogen_treatment mixed
_refine_ls_matrix_type full
_refine_ls_number_parameters 328
_refine_ls_number_reflns 8613
_refine_ls_number_restraints 0
_refine_ls_restrained_S_all 1.086
_refine_ls_R_factor_all 0.0291
_refine_ls_R_factor_gt 0.0246
_refine_ls_shift/su_max 0.003
_refine_ls_shift/su_mean 0.000
_refine_ls_structure_factor_coef Fsqd
_refine_ls_weighting_details 'calc w=1/[\s^2^(Fo^2^)+(0.0298P)^2^+4.6697P] where P=(Fo^2^+2Fc^2^)/3'
_refine_ls_weighting_scheme calc
_refine_ls_wR_factor_gt 0.0641
_refine_ls_wR_factor_ref 0.0660
_reflns_number_gt 7748
_reflns_number_total 8613
_reflns_threshold_expression >2sigma(I)
_cod_data_source_file om060685xsi20060731_105009.cif
_cod_data_source_block oz16
_cod_original_sg_symbol_H-M P2(1)/c
_cod_database_code 4072481

loop_
_symmetry_equiv_pos_as_xyz
'x, y, z'
'-x, y+1/2, -z+1/2'
'-x, -y, -z'
'x, -y-1/2, z-1/2'

loop_
_atom_site_label
_atom_site_type_symbol
_atom_site_fract_x
_atom_site_fract_y
_atom_site_fract_z
_atom_site_U_iso_or_equiv
_atom_site_adp_type
_atom_site_occupancy
_atom_site_symmetry_multiplicity
_atom_site_calc_flag
_atom_site_refinement_flags
W1 W 1.072233(10) 0.631002(4) 0.655842(8) 0.02182(4) Uani 1 1 d .
P1 P 0.98511(7) 0.58472(3) 0.79760(6) 0.02414(14) Uani 1 1 d .
P2 P 0.97070(7) 0.68252(3) 0.50292(5) 0.02353(14) Uani 1 1 d .
N1 N 0.8265(2) 0.57877(9) 0.80783(19) 0.0251(5) Uani 1 1 d .
O1 O 0.8976(3) 0.54518(10) 0.5436(2) 0.0479(7) Uani 1 1 d .
O2 O 0.8841(2) 0.70535(9) 0.76554(17) 0.0335(5) Uani 1 1 d .
C1 C 0.9587(3) 0.57816(12) 0.5836(2) 0.0294(6) Uani 1 1 d .
C2 C 0.9516(3) 0.67803(11) 0.7222(2) 0.0229(5) Uani 1 1 d .
C3 C 0.7135(3) 0.59534(13) 0.7337(3) 0.0309(6) Uani 1 1 d .
H3 H 0.7501 0.6137 0.6749 0.037 Uiso 1 1 calc R
C4 C 0.6237(4) 0.63239(15) 0.7870(3) 0.0460(9) Uani 1 1 d .
H4A H 0.5782 0.6144 0.8396 0.069 Uiso 1 1 calc R
H4B H 0.5606 0.6467 0.7349 0.069 Uiso 1 1 calc R
H4C H 0.6756 0.6596 0.8203 0.069 Uiso 1 1 calc R
C5 C 0.6384(4) 0.54898(17) 0.6874(3) 0.0478(9) Uani 1 1 d .
H5A H 0.6990 0.5256 0.6582 0.072 Uiso 1 1 calc R
H5B H 0.5743 0.5601 0.6326 0.072 Uiso 1 1 calc R
H5C H 0.5943 0.5321 0.7422 0.072 Uiso 1 1 calc R
C6 C 0.7878(3) 0.55021(13) 0.9055(3) 0.0325(7) Uani 1 1 d .
H6 H 0.6912 0.5485 0.9015 0.039 Uiso 1 1 calc R
C7 C 0.8319(4) 0.57952(16) 1.0053(3) 0.0424(8) Uani 1 1 d .
H7A H 0.8051 0.5612 1.0660 0.064 Uiso 1 1 calc R
H7B H 0.7922 0.6130 1.0029 0.064 Uiso 1 1 calc R
H7C H 0.9262 0.5829 1.0104 0.064 Uiso 1 1 calc R
C8 C 0.8388(4) 0.49546(14) 0.9059(3) 0.0440(8) Uani 1 1 d .
H8A H 0.9336 0.4958 0.9094 0.066 Uiso 1 1 calc R
H8B H 0.8054 0.4783 0.8423 0.066 Uiso 1 1 calc R
H8C H 0.8099 0.4776 0.9664 0.066 Uiso 1 1 calc R
C9 C 1.0211(3) 0.74999(13) 0.4997(3) 0.0336(7) Uani 1 1 d .
H9A H 1.1160 0.7510 0.4952 0.040 Uiso 1 1 calc R
H9B H 0.9810 0.7652 0.4350 0.040 Uiso 1 1 calc R
C10 C 0.9876(4) 0.78380(13) 0.5921(3) 0.0420(8) Uani 1 1 d .
H10A H 0.8940 0.7833 0.5983 0.063 Uiso 1 1 calc R
H10B H 1.0156 0.8184 0.5799 0.063 Uiso 1 1 calc R
H10C H 1.0321 0.7710 0.6564 0.063 Uiso 1 1 calc R
C11 C 0.7902(3) 0.68450(12) 0.4997(2) 0.0277(6) Uani 1 1 d .
H11A H 0.7572 0.6499 0.4873 0.033 Uiso 1 1 calc R
H11B H 0.7658 0.6949 0.5693 0.033 Uiso 1 1 calc R
C12 C 0.7196(3) 0.72020(14) 0.4169(3) 0.0383(7) Uani 1 1 d .
H12A H 0.7447 0.7551 0.4319 0.057 Uiso 1 1 calc R
H12B H 0.6258 0.7167 0.4196 0.057 Uiso 1 1 calc R
H12C H 0.7440 0.7110 0.3475 0.057 Uiso 1 1 calc R
C13 C 1.0039(3) 0.66366(15) 0.3681(2) 0.0385(8) Uani 1 1 d .
H13A H 0.9585 0.6877 0.3195 0.046 Uiso 1 1 calc R
H13B H 1.0977 0.6677 0.3611 0.046 Uiso 1 1 calc R
C14 C 0.9654(4) 0.60980(18) 0.3320(3) 0.0515(10) Uani 1 1 d .
H14A H 1.0180 0.5852 0.3729 0.077 Uiso 1 1 calc R
H14B H 0.9801 0.6060 0.2583 0.077 Uiso 1 1 calc R
H14C H 0.8738 0.6041 0.3419 0.077 Uiso 1 1 calc R
C15 C 1.2619(3) 0.62942(11) 0.7731(2) 0.0249(5) Uani 1 1 d .
C16 C 1.2774(3) 0.67190(11) 0.7038(2) 0.0236(5) Uani 1 1 d .
C17 C 1.2890(3) 0.65170(12) 0.5998(2) 0.0247(5) Uani 1 1 d .
C18 C 1.2752(3) 0.59748(12) 0.6038(2) 0.0282(6) Uani 1 1 d .
C19 C 1.2615(3) 0.58360(11) 0.7118(3) 0.0277(6) Uani 1 1 d .
C20 C 1.2693(3) 0.63359(16) 0.8925(3) 0.0432(9) Uani 1 1 d .
H20A H 1.2330 0.6031 0.9217 0.065 Uiso 1 1 calc R
H20B H 1.2198 0.6630 0.9125 0.065 Uiso 1 1 calc R
H20C H 1.3598 0.6373 0.9191 0.065 Uiso 1 1 calc R
C21 C 1.3014(3) 0.72635(13) 0.7382(3) 0.0398(8) Uani 1 1 d .
H21A H 1.2492 0.7340 0.7965 0.060 Uiso 1 1 calc R
H21B H 1.2772 0.7491 0.6802 0.060 Uiso 1 1 calc R
H21C H 1.3932 0.7309 0.7601 0.060 Uiso 1 1 calc R
C22 C 1.3363(3) 0.68144(15) 0.5077(3) 0.0403(8) Uani 1 1 d .
H22A H 1.4307 0.6790 0.5086 0.061 Uiso 1 1 calc R
H22B H 1.3111 0.7168 0.5134 0.061 Uiso 1 1 calc R
H22C H 1.2973 0.6674 0.4425 0.061 Uiso 1 1 calc R
C23 C 1.2927(4) 0.56121(16) 0.5135(3) 0.0486(10) Uani 1 1 d .
H23A H 1.2605 0.5771 0.4481 0.073 Uiso 1 1 calc R
H23B H 1.2440 0.5302 0.5238 0.073 Uiso 1 1 calc R
H23C H 1.3846 0.5532 0.5109 0.073 Uiso 1 1 calc R
C24 C 1.2663(4) 0.52967(14) 0.7542(4) 0.0508(10) Uani 1 1 d .
H24A H 1.3556 0.5211 0.7780 0.076 Uiso 1 1 calc R
H24B H 1.2352 0.5063 0.6991 0.076 Uiso 1 1 calc R
H24C H 1.2113 0.5271 0.8124 0.076 Uiso 1 1 calc R
Al1 Al 0.48393(9) 0.88218(3) 0.68501(7) 0.02634(17) Uani 1 1 d .
Cl1 Cl 0.57246(9) 0.90477(4) 0.83680(7) 0.04363(19) Uani 1 1 d .
Cl2 Cl 0.57984(11) 0.81613(4) 0.62653(9) 0.0514(2) Uani 1 1 d .
Cl3 Cl 0.49676(8) 0.94452(3) 0.57721(6) 0.03592(16) Uani 1 1 d .
Cl4 Cl 0.28054(8) 0.86471(3) 0.70085(7) 0.03960(18) Uani 1 1 d .

loop_
_atom_site_aniso_label
_atom_site_aniso_U_11
_atom_site_aniso_U_22
_atom_site_aniso_U_33
_atom_site_aniso_U_23
_atom_site_aniso_U_13
_atom_site_aniso_U_12
W1 0.01749(6) 0.02203(6) 0.02619(6) 0.00064(4) 0.00333(4) -0.00147(4)
P1 0.0140(3) 0.0265(3) 0.0324(3) 0.0084(3) 0.0045(3) -0.0005(3)
P2 0.0195(3) 0.0306(4) 0.0203(3) 0.0024(3) 0.0006(2) -0.0031(3)
N1 0.0163(11) 0.0277(12) 0.0320(12) 0.0049(9) 0.0057(9) -0.0007(9)
O1 0.0424(15) 0.0416(14) 0.0608(16) -0.0199(12) 0.0122(12) -0.0204(11)
O2 0.0305(12) 0.0367(12) 0.0336(11) -0.0092(9) 0.0047(9) 0.0072(9)
C1 0.0230(14) 0.0285(14) 0.0378(15) -0.0041(12) 0.0096(12) -0.0035(11)
C2 0.0218(13) 0.0245(13) 0.0217(12) 0.0014(10) -0.0030(9) -0.0028(10)
C3 0.0151(13) 0.0409(17) 0.0364(15) 0.0059(13) -0.0001(11) -0.0019(11)
C4 0.0228(16) 0.056(2) 0.060(2) 0.0067(18) 0.0078(15) 0.0096(15)
C5 0.0262(17) 0.066(3) 0.050(2) -0.0031(18) -0.0007(15) -0.0176(17)
C6 0.0199(14) 0.0402(17) 0.0382(16) 0.0100(13) 0.0081(12) -0.0068(12)
C7 0.0350(18) 0.057(2) 0.0365(17) 0.0047(16) 0.0117(14) -0.0043(16)
C8 0.0384(19) 0.0373(18) 0.057(2) 0.0177(16) 0.0073(16) -0.0092(15)
C9 0.0279(15) 0.0346(16) 0.0376(16) 0.0139(13) -0.0023(12) -0.0056(12)
C10 0.041(2) 0.0242(15) 0.060(2) 0.0040(14) -0.0028(16) -0.0029(13)
C11 0.0215(14) 0.0359(15) 0.0255(13) 0.0049(11) -0.0004(10) -0.0025(11)
C12 0.0252(15) 0.050(2) 0.0387(17) 0.0155(15) -0.0057(13) -0.0017(14)
C13 0.0304(16) 0.061(2) 0.0244(14) -0.0011(14) 0.0051(12) -0.0042(15)
C14 0.046(2) 0.075(3) 0.0344(17) -0.0229(18) 0.0094(15) -0.012(2)
C15 0.0137(12) 0.0330(15) 0.0280(13) 0.0051(11) 0.0014(10) 0.0005(10)
C16 0.0146(12) 0.0241(13) 0.0318(13) 0.0012(11) 0.0000(10) -0.0032(10)
C17 0.0141(12) 0.0319(14) 0.0284(13) 0.0043(11) 0.0030(10) -0.0031(10)
C18 0.0152(12) 0.0294(14) 0.0409(16) -0.0080(12) 0.0083(11) -0.0024(10)
C19 0.0147(12) 0.0228(13) 0.0461(17) 0.0082(12) 0.0049(11) 0.0008(10)
C20 0.0234(16) 0.077(3) 0.0287(15) 0.0080(16) -0.0002(12) -0.0025(16)
C21 0.0274(16) 0.0294(16) 0.062(2) -0.0115(15) 0.0002(15) -0.0066(13)
C22 0.0263(16) 0.056(2) 0.0400(17) 0.0151(16) 0.0102(13) -0.0051(15)
C23 0.0291(17) 0.055(2) 0.063(2) -0.0317(19) 0.0124(16) -0.0050(16)
C24 0.0289(18) 0.0314(17) 0.094(3) 0.0225(19) 0.0177(19) 0.0078(14)
Al1 0.0238(4) 0.0239(4) 0.0320(4) 0.0032(3) 0.0064(3) -0.0010(3)
Cl1 0.0409(5) 0.0511(5) 0.0378(4) 0.0000(4) -0.0046(3) -0.0007(4)
Cl2 0.0566(6) 0.0360(4) 0.0642(6) -0.0039(4) 0.0205(5) 0.0120(4)
Cl3 0.0342(4) 0.0327(4) 0.0416(4) 0.0112(3) 0.0080(3) -0.0041(3)
Cl4 0.0278(4) 0.0379(4) 0.0542(5) 0.0074(3) 0.0099(3) -0.0083(3)

loop_
_atom_type_symbol
_atom_type_description
_atom_type_scat_dispersion_real
_atom_type_scat_dispersion_imag
_atom_type_scat_source
C C 0.0033 0.0016 'International Tables Vol C Tables 4.2.6.8 and 6.1.1.4'
H H 0.0000 0.0000 'International Tables Vol C Tables 4.2.6.8 and 6.1.1.4'
N N 0.0061 0.0033 'International Tables Vol C Tables 4.2.6.8 and 6.1.1.4'
O O 0.0106 0.0060 'International Tables Vol C Tables 4.2.6.8 and 6.1.1.4'
Al Al 0.0645 0.0514 'International Tables Vol C Tables 4.2.6.8 and 6.1.1.4'
P P 0.1023 0.0942 'International Tables Vol C Tables 4.2.6.8 and 6.1.1.4'
Cl Cl 0.1484 0.1585 'International Tables Vol C Tables 4.2.6.8 and 6.1.1.4'
W W -0.8490 6.8722 'International Tables Vol C Tables 4.2.6.8 and 6.1.1.4'

loop_
_geom_angle_atom_site_label_1
_geom_angle_atom_site_label_2
_geom_angle_atom_site_label_3
_geom_angle
C2 W1 C1 105.68(12)
C2 W1 C15 104.51(11)
C1 W1 C15 134.85(12)
C2 W1 C19 136.16(11)
C1 W1 C19 102.16(12)
C15 W1 C19 35.28(10)
C2 W1 C18 158.28(11)
C1 W1 C18 96.02(11)
C15 W1 C18 58.62(10)
C19 W1 C18 35.23(11)
C2 W1 C16 100.08(10)
C1 W1 C16 154.18(11)
C15 W1 C16 35.17(9)
C19 W1 C16 58.39(10)
C18 W1 C16 58.20(10)
C2 W1 P1 73.46(8)
C1 W1 P1 76.10(9)
C15 W1 P1 81.30(7)
C19 W1 P1 81.32(7)
C18 W1 P1 113.63(8)
C16 W1 P1 113.67(7)
C2 W1 C17 126.58(11)
C1 W1 C17 122.09(11)
C15 W1 C17 57.79(9)
C19 W1 C17 57.58(10)
C18 W1 C17 34.39(10)
C16 W1 C17 34.63(10)
P1 W1 C17 136.75(7)
C2 W1 P2 76.27(8)
C1 W1 P2 79.80(10)
C15 W1 P2 140.21(7)
C19 W1 P2 142.45(8)
C18 W1 P2 107.33(8)
C16 W1 P2 105.04(7)
P1 W1 P2 134.02(2)
C17 W1 P2 89.20(7)
N1 P1 W1 122.06(9)
C13 P2 C9 99.51(16)
C13 P2 C11 103.90(15)
C9 P2 C11 104.69(15)
C13 P2 W1 118.77(13)
C9 P2 W1 115.47(10)
C11 P2 W1 112.66(9)
C3 N1 C6 114.8(2)
C3 N1 P1 129.8(2)
C6 N1 P1 115.28(19)
O1 C1 W1 176.0(3)
O2 C2 W1 176.8(2)
N1 C3 C4 111.4(3)
N1 C3 C5 110.7(3)
C4 C3 C5 111.9(3)
C7 C6 C8 113.0(3)
C7 C6 N1 110.7(3)
C8 C6 N1 110.8(3)
C10 C9 P2 117.3(2)
C12 C11 P2 116.6(2)
C14 C13 P2 117.9(2)
C19 C15 C16 108.1(3)
C19 C15 C20 127.1(3)
C16 C15 C20 124.0(3)
C19 C15 W1 72.62(16)
C16 C15 W1 73.78(15)
C20 C15 W1 127.6(2)
C15 C16 C17 107.5(2)
C15 C16 C21 125.3(3)
C17 C16 C21 126.4(3)
C15 C16 W1 71.05(15)
C17 C16 W1 74.41(15)
C21 C16 W1 128.2(2)
C18 C17 C16 108.5(2)
C18 C17 C22 125.2(3)
C16 C17 C22 125.1(3)
C18 C17 W1 70.97(15)
C16 C17 W1 70.96(15)
C22 C17 W1 133.6(2)
C17 C18 C19 107.6(2)
C17 C18 C23 125.4(3)
C19 C18 C23 126.4(3)
C17 C18 W1 74.64(16)
C19 C18 W1 71.37(16)
C23 C18 W1 126.5(2)
C15 C19 C18 108.2(2)
C15 C19 C24 126.2(3)
C18 C19 C24 125.0(3)
C15 C19 W1 72.11(16)
C18 C19 W1 73.40(16)
C24 C19 W1 127.1(2)
Cl3 Al1 Cl2 109.89(5)
Cl3 Al1 Cl4 109.10(5)
Cl2 Al1 Cl4 109.27(5)
Cl3 Al1 Cl1 108.88(5)
Cl2 Al1 Cl1 111.08(6)
Cl4 Al1 Cl1 108.58(5)

loop_
_geom_bond_atom_site_label_1
_geom_bond_atom_site_label_2
_geom_bond_distance
W1 C2 1.964(3)
W1 C1 1.975(3)
W1 C15 2.343(3)
W1 C19 2.350(3)
W1 C18 2.376(3)
W1 C16 2.379(3)
W1 P1 2.3846(7)
W1 C17 2.424(3)
W1 P2 2.5117(7)
P1 N1 1.634(2)
P2 C13 1.830(3)
P2 C9 1.831(3)
P2 C11 1.831(3)
N1 C3 1.490(4)
N1 C6 1.518(4)
O1 C1 1.154(4)
O2 C2 1.155(3)
C3 C4 1.519(5)
C3 C5 1.522(5)
C6 C7 1.515(5)
C6 C8 1.516(5)
C9 C10 1.522(5)
C11 C12 1.538(4)
C13 C14 1.517(6)
C15 C19 1.422(4)
C15 C16 1.427(4)
C15 C20 1.511(4)
C16 C17 1.430(4)
C16 C21 1.497(4)
C17 C18 1.420(4)
C17 C22 1.506(4)
C18 C19 1.430(4)
C18 C23 1.503(4)
C19 C24 1.502(4)
Al1 Cl3 2.1297(11)
Al1 Cl2 2.1353(13)
Al1 Cl4 2.1395(12)
Al1 Cl1 2.1415(12)
